data_1527329
loop_
_publ_author_name
'Edwards, A.J.'

_publ_section_title
;
 Fluoride crystal structures. Part XVIII. Dipotassium
 catena-mue-fluorodifluoro-mue-sulfatomanganate(III)
;
_journal_name_full
;
Journal of the Chemical Society A: Inorganic, Physical, Theoretical (1966-1971)
;
_journal_page_first 3074
_journal_page_last 3076
_journal_volume 1971
_journal_year 1971
_chemical_formula_sum 'F3 K2 Mn O4 S'
_chemical_name_systematic 'K2 (F (S O4) (Mn F2))'
_space_group_IT_number 60
_symmetry_space_group_name_Hall '-P 2bc 2n'
_symmetry_space_group_name_H-M 'P n a b'
_cell_angle_alpha 90
_cell_angle_beta 90
_cell_angle_gamma 90
_cell_formula_units_Z 4
_cell_length_a 7.26
_cell_length_b 8.45
_cell_length_c 10.77
_cell_volume 660.707
_citation_journal_id_ASTM JCSIAP
_cod_data_source_file Edwards_JCSIAP_1971_1855.cif
_cod_data_source_block F3K2Mn1O4S1
_cod_original_cell_volume 660.7072
_cod_original_sg_symbol_Hall '-P 2n 2ab (z,y,-x)'
_cod_original_formula_sum 'F3 K2 Mn1 O4 S1'
_cod_database_code 1527329

loop_
_symmetry_equiv_pos_as_xyz
x,y,z
x+1/2,-y+1/2,-z+1/2
-x,-y+1/2,z+1/2
-x+1/2,y,-z
-x,-y,-z
-x-1/2,y-1/2,z-1/2
x,y-1/2,-z-1/2
x-1/2,-y,z

loop_
_atom_site_label
_atom_site_type_symbol
_atom_site_fract_x
_atom_site_fract_y
_atom_site_fract_z
_atom_site_occupancy
_atom_site_U_iso_or_equiv
F1 F-1 0.25 0.1095 0 1 0.0
S1 S+6 0.25 -0.3108 0 1 0.0
O2 O-2 0.3363 -0.4051 0.0982 1 0.0
O1 O-2 0.1085 -0.2046 0.0597 1 0.0
Mn1 Mn+3 0 0 0 1 0.0
K1 K+1 0.1954 0.3268 0.191 1 0.0
F2 F-1 -0.0245 0.0557 0.1619 1 0.0
